data_2242778
loop_
_publ_author_name
'Brugman, Sander J. T.'
'Engwerda, Anthonius H. J.'
'Kalkman, Emma'
'de Ronde, Erik'
'Tinnemans, Paul'
'Vlieg, Elias'

_publ_section_title
;
 The crystal structures of four dimethoxybenzaldehyde isomers
;
_journal_issue 1
_journal_name_full 'Acta Crystallographica Section E'
_journal_page_first 38
_journal_page_last 42
_journal_paper_doi 10.1107/S2056989018017152
_journal_volume 75
_journal_year 2019
_chemical_formula_iupac 'C9 H10 O3'
_chemical_formula_moiety 'C9 H10 O3'
_chemical_formula_sum 'C9 H10 O3'
_chemical_formula_weight 166.17
_chemical_melting_point 321
_chemical_name_systematic 2,5-Dimethoxybenzaldehyde
_space_group_crystal_system monoclinic
_space_group_IT_number 14
_space_group_name_Hall '-P 2yn'
_space_group_name_H-M_alt 'P 1 21/n 1'
_symmetry_space_group_name_Hall '-P 2yn'
_symmetry_space_group_name_H-M 'P 1 21/n 1'
_atom_sites_solution_hydrogens geom
_atom_sites_solution_primary direct
_atom_sites_solution_secondary difmap
_audit_creation_method SHELXL-2016/6
_cell_angle_alpha 90
_cell_angle_beta 91.808(2)
_cell_angle_gamma 90
_cell_formula_units_Z 4
_cell_length_a 3.8780(3)
_cell_length_b 11.5513(7)
_cell_length_c 17.8153(12)
_cell_measurement_reflns_used 9955
_cell_measurement_temperature 150(2)
_cell_measurement_theta_max 36.2
_cell_measurement_theta_min 2.3
_cell_volume 797.66(10)
_computing_cell_refinement
;
PEAKREF (Schreurs, 2013)
;
_computing_data_collection
;
APEX3 (Bruker, 2012)
;
_computing_data_reduction
;
SAINT (Bruker, 2012)
;
_computing_molecular_graphics
;
PLATON (Spek, 2009), <i>ShelXLe</i> (H\"ubschle <i>et al.</i>,
2011)
;
_computing_structure_refinement
;
<i>SHELXL2016/6</i> (Sheldrick, 2015b)
;
_computing_structure_solution
;
<i>SHELXT2014/4</i> (Sheldrick, 2015a)
;
_diffrn_ambient_temperature 150(2)
_diffrn_detector_area_resol_mean 10.4
_diffrn_measured_fraction_theta_full 0.999
_diffrn_measured_fraction_theta_max 0.996
_diffrn_measurement_device 'Bruker D8 Quest APEX3'
_diffrn_measurement_method '\f and \w scans'
_diffrn_radiation_monochromator graphite
_diffrn_radiation_type MoK\a
_diffrn_radiation_wavelength 0.71073
_diffrn_reflns_av_R_equivalents 0.0242
_diffrn_reflns_av_unetI/netI 0.0139
_diffrn_reflns_limit_h_max 6
_diffrn_reflns_limit_h_min -6
_diffrn_reflns_limit_k_max 19
_diffrn_reflns_limit_k_min -14
_diffrn_reflns_limit_l_max 29
_diffrn_reflns_limit_l_min -29
_diffrn_reflns_number 30235
_diffrn_reflns_theta_full 25.242
_diffrn_reflns_theta_max 36.351
_diffrn_reflns_theta_min 2.102
_diffrn_source 'sealed tube'
_exptl_absorpt_coefficient_mu 0.104
_exptl_absorpt_correction_T_max 0.7471
_exptl_absorpt_correction_T_min 0.7048
_exptl_absorpt_correction_type multi-scan
_exptl_absorpt_process_details
;
(SADABS; Krause et al., 2015)
;
_exptl_crystal_colour colourless
_exptl_crystal_density_diffrn 1.384
_exptl_crystal_description needle
_exptl_crystal_F_000 352
_exptl_crystal_size_max 0.743
_exptl_crystal_size_mid 0.376
_exptl_crystal_size_min 0.130
_refine_diff_density_max 0.535
_refine_diff_density_min -0.219
_refine_ls_extinction_method none
_refine_ls_goodness_of_fit_ref 1.019
_refine_ls_hydrogen_treatment constr
_refine_ls_matrix_type full
_refine_ls_number_parameters 111
_refine_ls_number_reflns 3873
_refine_ls_number_restraints 0
_refine_ls_restrained_S_all 1.019
_refine_ls_R_factor_all 0.0483
_refine_ls_R_factor_gt 0.0390
_refine_ls_shift/su_max 0.001
_refine_ls_shift/su_mean 0.000
_refine_ls_structure_factor_coef Fsqd
_refine_ls_weighting_details 'w=1/[\s^2^(Fo^2^)+(0.0691P)^2^+0.1755P] where P=(Fo^2^+2Fc^2^)/3'
_refine_ls_weighting_scheme calc
_refine_ls_wR_factor_gt 0.1130
_refine_ls_wR_factor_ref 0.1237
_reflns_number_gt 3276
_reflns_number_total 3873
_reflns_threshold_expression 'I > 2\s(I)'
_cod_data_source_file zp2031sup1.cif
_cod_data_source_block 2,5DMBz
_cod_database_code 2242778
_shelx_space_group_comment
;
The symmetry employed for this shelxl refinement is uniquely defined
by the following loop, which should always be used as a source of
symmetry information in preference to the above space-group names.
They are only intended as comments.
;
_shelx_estimated_absorpt_t_min 0.927
_shelx_estimated_absorpt_t_max 0.987

loop_
_space_group_symop_operation_xyz
'x, y, z'
'-x+1/2, y+1/2, -z+1/2'
'-x, -y, -z'
'x-1/2, -y-1/2, z-1/2'

loop_
_atom_site_type_symbol
_atom_site_label
_atom_site_fract_x
_atom_site_fract_y
_atom_site_fract_z
_atom_site_U_iso_or_equiv
_atom_site_adp_type
_atom_site_calc_flag
_atom_site_occupancy
O O01 0.70027(15) 0.37815(5) 0.56706(3) 0.02308(11) Uani d 1
O O02 0.32551(16) 0.55079(5) 0.84287(3) 0.02348(12) Uani d 1
O O03 0.81653(19) 0.71583(5) 0.60790(3) 0.02970(14) Uani d 1
C C04 0.64196(16) 0.53211(5) 0.65291(3) 0.01623(11) Uani d 1
C C05 0.54777(16) 0.57451(5) 0.72267(3) 0.01719(11) Uani d 1
H H05 0.580616 0.654118 0.734217 0.021 Uiso calc 1
C C06 0.44894(18) 0.34122(6) 0.68849(4) 0.01849(12) Uani d 1
H H06 0.413247 0.261704 0.677056 0.022 Uiso calc 1
C C07 0.40630(16) 0.50128(5) 0.77542(3) 0.01656(11) Uani d 1
C C08 0.35490(17) 0.38467(6) 0.75789(4) 0.01814(12) Uani d 1
H H08 0.255150 0.334576 0.793501 0.022 Uiso calc 1
C C09 0.59531(16) 0.41403(5) 0.63571(3) 0.01655(11) Uani d 1
C C10 0.79366(19) 0.61160(6) 0.59830(4) 0.02189(13) Uani d 1
H H10 0.878085 0.579933 0.553220 0.026 Uiso calc 1
C C11 0.6662(2) 0.25766(6) 0.55053(4) 0.02393(14) Uani d 1
H H11A 0.787349 0.212440 0.589721 0.036 Uiso calc 1
H H11B 0.766517 0.241337 0.501841 0.036 Uiso calc 1
H H11C 0.421362 0.236493 0.548665 0.036 Uiso calc 1
C C12 0.1987(2) 0.47519(7) 0.89872(4) 0.02583(15) Uani d 1
H H12A -0.020111 0.441090 0.880789 0.039 Uiso calc 1
H H12B 0.161901 0.518945 0.944911 0.039 Uiso calc 1
H H12C 0.367146 0.413466 0.908934 0.039 Uiso calc 1

loop_
_atom_site_aniso_label
_atom_site_aniso_U_11
_atom_site_aniso_U_22
_atom_site_aniso_U_33
_atom_site_aniso_U_12
_atom_site_aniso_U_13
_atom_site_aniso_U_23
O01 0.0330(3) 0.0181(2) 0.0185(2) -0.00401(19) 0.00611(18) -0.00154(16)
O02 0.0348(3) 0.0174(2) 0.0187(2) 0.00073(19) 0.00818(19) 0.00082(16)
O03 0.0450(3) 0.0186(2) 0.0256(3) -0.0097(2) 0.0032(2) 0.00350(18)
C04 0.0178(2) 0.0145(2) 0.0164(2) -0.00141(18) 0.00017(18) 0.00262(18)
C05 0.0197(2) 0.0141(2) 0.0178(2) -0.00057(19) 0.00054(19) 0.00188(18)
C06 0.0222(3) 0.0146(2) 0.0186(2) -0.00275(19) 0.0011(2) 0.00149(18)
C07 0.0179(2) 0.0156(2) 0.0163(2) 0.00086(19) 0.00157(18) 0.00161(18)
C08 0.0205(3) 0.0158(2) 0.0183(2) -0.00184(19) 0.00202(19) 0.00261(18)
C09 0.0182(2) 0.0155(2) 0.0160(2) -0.00112(19) 0.00031(18) 0.00083(18)
C10 0.0277(3) 0.0191(3) 0.0189(3) -0.0051(2) 0.0018(2) 0.0032(2)
C11 0.0306(3) 0.0194(3) 0.0219(3) -0.0011(2) 0.0020(2) -0.0034(2)
C12 0.0322(4) 0.0232(3) 0.0227(3) 0.0033(3) 0.0109(3) 0.0042(2)

loop_
_atom_type_symbol
_atom_type_description
_atom_type_scat_dispersion_real
_atom_type_scat_dispersion_imag
_atom_type_scat_source
C C 0.0033 0.0016 'International Tables Vol C Tables 4.2.6.8 and 6.1.1.4'
H H 0.0000 0.0000 'International Tables Vol C Tables 4.2.6.8 and 6.1.1.4'
O O 0.0106 0.0060 'International Tables Vol C Tables 4.2.6.8 and 6.1.1.4'

loop_
_geom_angle_atom_site_label_1
_geom_angle_atom_site_label_2
_geom_angle_atom_site_label_3
_geom_angle
C09 O01 C11 116.90(5)
C07 O02 C12 116.67(6)
C05 C04 C09 119.89(6)
C05 C04 C10 119.37(6)
C09 C04 C10 120.73(6)
C07 C05 C04 120.57(6)
C07 C05 H05 119.7
C04 C05 H05 119.7
C08 C06 C09 120.27(6)
C08 C06 H06 119.9
C09 C06 H06 119.9
O02 C07 C05 116.31(6)
O02 C07 C08 124.18(6)
C05 C07 C08 119.51(6)
C06 C08 C07 120.44(6)
C06 C08 H08 119.8
C07 C08 H08 119.8
O01 C09 C06 124.03(6)
O01 C09 C04 116.67(5)
C06 C09 C04 119.30(6)
O03 C10 C04 123.47(7)
O03 C10 H10 118.3
C04 C10 H10 118.3
O01 C11 H11A 109.5
O01 C11 H11B 109.5
H11A C11 H11B 109.5
O01 C11 H11C 109.5
H11A C11 H11C 109.5
H11B C11 H11C 109.5
O02 C12 H12A 109.5
O02 C12 H12B 109.5
H12A C12 H12B 109.5
O02 C12 H12C 109.5
H12A C12 H12C 109.5
H12B C12 H12C 109.5

loop_
_geom_bond_atom_site_label_1
_geom_bond_atom_site_label_2
_geom_bond_distance
O01 C09 1.3655(8)
O01 C11 1.4280(9)
O02 C07 1.3757(8)
O02 C12 1.4232(9)
O03 C10 1.2189(9)
C04 C05 1.3952(9)
C04 C09 1.4083(9)
C04 C10 1.4738(9)
C05 C07 1.3901(9)
C05 H05 0.9500
C06 C08 1.3936(9)
C06 C09 1.3954(9)
C06 H06 0.9500
C07 C08 1.3957(9)
C08 H08 0.9500
C10 H10 0.9500
C11 H11A 0.9800
C11 H11B 0.9800
C11 H11C 0.9800
C12 H12A 0.9800
C12 H12B 0.9800
C12 H12C 0.9800

loop_
_geom_torsion_atom_site_label_1
_geom_torsion_atom_site_label_2
_geom_torsion_atom_site_label_3
_geom_torsion_atom_site_label_4
_geom_torsion
C09 C04 C05 C07 -0.32(9)
C10 C04 C05 C07 -179.56(6)
C12 O02 C07 C05 -176.57(6)
C12 O02 C07 C08 3.41(10)
C04 C05 C07 O02 179.25(6)
C04 C05 C07 C08 -0.72(10)
C09 C06 C08 C07 -0.07(10)
O02 C07 C08 C06 -179.05(6)
C05 C07 C08 C06 0.92(10)
C11 O01 C09 C06 -2.17(10)
C11 O01 C09 C04 177.58(6)
C08 C06 C09 O01 178.78(6)
C08 C06 C09 C04 -0.97(10)
C05 C04 C09 O01 -178.60(6)
C10 C04 C09 O01 0.63(9)
C05 C04 C09 C06 1.16(9)
C10 C04 C09 C06 -179.60(6)
C05 C04 C10 O03 -6.37(11)
C09 C04 C10 O03 174.39(7)

_cod_database_fobs_code 2242778
